data_9003555
loop_
_publ_author_name
'Fleet M. E.'
'Liu X.'
'King P. L.'

_publ_section_title
;Accommodation of the carbonate ion in apatite: An FTIR and X-ray structure
 study of crystals synthesized at 2-4 GPa Sample: xt373
;
_journal_name_full 'American Mineralogist'
_journal_page_first 1422
_journal_page_last 1432
_journal_volume 89
_journal_year 2004
_chemical_formula_sum 'C0.22 Ca5 O13.514 P2.823'
_chemical_name_mineral Carbonate-hydroxylapatite
_space_group_IT_number 176
_symmetry_space_group_name_Hall '-P 6c'
_symmetry_space_group_name_H-M 'P 63/m'
_cell_angle_alpha 90
_cell_angle_beta 90
_cell_angle_gamma 120
_cell_length_a 9.4817
_cell_length_b 9.4817
_cell_length_c 6.8843
_cell_formula_units_Z 2
_cell_volume 535.998
_exptl_crystal_pressure_history 'synthesized at 2-4 GPa'
_cod_duplicate_entry 9003551
_cod_original_formula_sum 'Ca5 P2.823 O13.514 C.22'
_cod_database_code 9003555

loop_
_symmetry_equiv_pos_as_xyz
x,y,z
-x+y,-x,1/2-z
x-y,x,1/2+z
y,-x+y,-z
-y,x-y,z
x,y,1/2-z
-x,-y,1/2+z
x-y,x,-z
-x+y,-x,z
-y,x-y,1/2-z
y,-x+y,1/2+z
-x,-y,-z

loop_
_atom_site_label
_atom_site_type_symbol
_atom_site_fract_x
_atom_site_fract_y
_atom_site_fract_z
_atom_site_occupancy
_atom_site_U_iso_or_equiv
Ca1 Ca 0.66667 0.33333 0.00210 1.00000 0.01750
Ca2 Ca 0.99095 0.24961 0.25000 1.00000 0.02140
P P 0.37090 0.40140 0.25000 0.94100 0.01500
O1 O 0.48470 0.33100 0.25000 1.00000 0.01900
O2 O 0.46580 0.58550 0.25000 1.00000 0.03560
O3 O 0.26050 0.34600 0.07270 0.97100 0.04120
O4 O 0.00000 0.00000 0.25000 0.12200 0.02500
C C 0.00000 0.00000 0.00000 0.22000 0.02500
OA11 O 0.02300 0.00000 0.66100 0.09800 0.02500
OA12 O 0.94600 0.12300 0.52500 0.05700 0.02500
OA2 O 0.92500 0.02100 0.45500 0.06500 0.02500
OB3 O 0.34800 0.42100 0.47700 0.04100 0.02500
